data_4303643
loop_
_publ_author_name
'Li-Cheng Song'
'Jing Yan'
'Yu-Long Li'
'De-Fu Wang'
'Qing-Mei Hu'

_publ_section_title
;
Synthetic and Structural Studies on l-Cysteinyl Group-Containing
Diiron/Triiron Azadithiolates as Active Site Models of [FeFe]-Hydrogenases
;
_journal_name_full 'Inorganic Chemistry'
_journal_page_first 11376
_journal_page_last 11381
_journal_paper_doi 10.1021/ic9006179
_journal_volume 48
_journal_year 2009
_chemical_formula_sum 'C19 H17 Fe3 N O9 S3'
_chemical_formula_weight 667.07
_chemical_name_systematic
; 
 ? 
;
_space_group_IT_number 14
_symmetry_cell_setting monoclinic
_symmetry_space_group_name_Hall '-P 2yn'
_symmetry_space_group_name_H-M 'P 1 21/n 1'
_atom_sites_solution_hydrogens geom
_atom_sites_solution_primary direct
_atom_sites_solution_secondary difmap
_audit_creation_method SHELXL-97
_cell_angle_alpha 90.00
_cell_angle_beta 108.237(2)
_cell_angle_gamma 90.00
_cell_formula_units_Z 4
_cell_length_a 10.6154(18)
_cell_length_b 20.306(4)
_cell_length_c 12.405(2)
_cell_measurement_reflns_used 5524
_cell_measurement_temperature 294(2)
_cell_measurement_theta_max 26.37
_cell_measurement_theta_min 2.26
_cell_volume 2539.7(8)
_computing_cell_refinement 'Bruker SMART'
_computing_data_collection 'Bruker SMART'
_computing_data_reduction 'Bruker SAINT'
_computing_molecular_graphics 'Bruker SHELXTL'
_computing_publication_material 'Bruker SHELXTL'
_computing_structure_refinement 'SHELXL-97 (Sheldrick, 1997)'
_computing_structure_solution 'SHELXS-97 (Sheldrick, 1990)'
_diffrn_ambient_temperature 294(2)
_diffrn_measured_fraction_theta_full 0.996
_diffrn_measured_fraction_theta_max 0.996
_diffrn_measurement_device_type 'CCD area detector'
_diffrn_measurement_method 'phi and omega scans'
_diffrn_radiation_monochromator graphite
_diffrn_radiation_source 'fine-focus sealed tube'
_diffrn_radiation_type MoK\a
_diffrn_radiation_wavelength 0.71073
_diffrn_reflns_av_R_equivalents 0.0332
_diffrn_reflns_av_sigmaI/netI 0.0371
_diffrn_reflns_limit_h_max 11
_diffrn_reflns_limit_h_min -13
_diffrn_reflns_limit_k_max 18
_diffrn_reflns_limit_k_min -25
_diffrn_reflns_limit_l_max 15
_diffrn_reflns_limit_l_min -12
_diffrn_reflns_number 14449
_diffrn_reflns_theta_full 26.41
_diffrn_reflns_theta_max 26.41
_diffrn_reflns_theta_min 2.00
_exptl_absorpt_coefficient_mu 1.986
_exptl_absorpt_correction_T_max 1.000000
_exptl_absorpt_correction_T_min 0.658335
_exptl_absorpt_correction_type multi-scan
_exptl_absorpt_process_details SADABS
_exptl_crystal_density_diffrn 1.745
_exptl_crystal_density_meas ?
_exptl_crystal_density_method 'not measured'
_exptl_crystal_F_000 1344
_exptl_crystal_size_max 0.26
_exptl_crystal_size_mid 0.22
_exptl_crystal_size_min 0.16
_refine_diff_density_max 0.400
_refine_diff_density_min -0.329
_refine_diff_density_rms 0.076
_refine_ls_extinction_method none
_refine_ls_goodness_of_fit_ref 1.038
_refine_ls_hydrogen_treatment constr
_refine_ls_matrix_type full
_refine_ls_number_parameters 317
_refine_ls_number_reflns 5201
_refine_ls_number_restraints 6
_refine_ls_restrained_S_all 1.044
_refine_ls_R_factor_all 0.0463
_refine_ls_R_factor_gt 0.0304
_refine_ls_shift/su_max 0.002
_refine_ls_shift/su_mean 0.000
_refine_ls_structure_factor_coef Fsqd
_refine_ls_weighting_details 'calc w=1/[\s^2^(Fo^2^)+(0.0339P)^2^+0.2784P] where P=(Fo^2^+2Fc^2^)/3'
_refine_ls_weighting_scheme calc
_refine_ls_wR_factor_gt 0.0664
_refine_ls_wR_factor_ref 0.0724
_reflns_number_gt 4066
_reflns_number_total 5201
_reflns_threshold_expression >2sigma(I)
_cod_data_source_file ic9006179_si_002.cif
_cod_data_source_block 070613a
_cod_depositor_comments
;
The following automatic conversions were performed:
'_symmetry_cell_setting' value 'Monoclinic' changed to 'monoclinic'
according to '/home/saulius/struct/CIF-dictionaries/cif_core.dic'
dictionary named 'cif_core.dic' version 2.4.1 from
2010-06-29.

'_exptl_absorpt_correction_type' value 'MULTI-SCAN' changed
to 'multi-scan' according to
'/home/saulius/struct/CIF-dictionaries/cif_core.dic' dictionary named
'cif_core.dic' version 2.4.1 from
2010-06-29.

'_refine_ls_hydrogen_treatment' value 'CONSTR' changed to
'constr' according to '/home/saulius/struct/CIF-dictionaries/cif_core.dic'
dictionary named 'cif_core.dic' version 2.4.1 from 2010-06-29.

Automatic conversion script
Id: cif_fix_enum 1527 2010-12-29 10:47:43Z saulius 

The following automatic conversions were performed:

'_exptl_crystal_density_meas' value 'NONE' was changed to '?' - the
value is perceived as not measured.

Automatic conversion script
Id: cif_fix_values 3008 2015-01-20 13:52:24Z robertas 
;
_cod_original_cell_volume 2539.6(8)
_cod_database_code 4303643

loop_
_symmetry_equiv_pos_as_xyz
'x, y, z'
'-x+1/2, y+1/2, -z+1/2'
'-x, -y, -z'
'x-1/2, -y-1/2, z-1/2'

loop_
_atom_site_label
_atom_site_type_symbol
_atom_site_fract_x
_atom_site_fract_y
_atom_site_fract_z
_atom_site_U_iso_or_equiv
_atom_site_adp_type
_atom_site_occupancy
_atom_site_symmetry_multiplicity
_atom_site_calc_flag
_atom_site_refinement_flags
_atom_site_disorder_assembly
_atom_site_disorder_group
Fe1 Fe 0.32845(4) 0.122609(19) 1.22277(3) 0.03461(10) Uani 1 1 d . . .
Fe2 Fe 0.40904(3) 0.133391(17) 1.05238(3) 0.02788(10) Uani 1 1 d . . .
Fe3 Fe 0.46024(4) 0.170623(19) 0.75646(3) 0.03548(11) Uani 1 1 d . . .
S1 S 0.21220(6) 0.17482(3) 1.05961(5) 0.03482(15) Uani 1 1 d . . .
S2 S 0.34047(6) 0.03703(3) 1.10755(5) 0.02946(14) Uani 1 1 d . . .
S3 S 0.36607(5) 0.10670(3) 0.86410(5) 0.02844(14) Uani 1 1 d . . .
O1 O 0.1059(3) 0.0951(2) 1.3076(3) 0.1207(12) Uani 1 1 d U . .
O2 O 0.4181(3) 0.25255(13) 1.3171(2) 0.1003(10) Uani 1 1 d . . .
O3 O 0.5348(2) 0.05799(13) 1.40499(19) 0.0791(7) Uani 1 1 d . . .
O4 O 0.5144(3) 0.26673(11) 1.0726(2) 0.0765(7) Uani 1 1 d . . .
O5 O 0.67970(19) 0.08330(12) 1.14061(18) 0.0636(6) Uani 1 1 d . . .
O6 O 0.3181(3) 0.28572(14) 0.7970(3) 0.1036(10) Uani 1 1 d . . .
O7 O 0.7066(2) 0.18819(18) 0.9420(2) 0.1003(11) Uani 1 1 d . . .
O8 O -0.13645(18) 0.07947(12) 0.76328(15) 0.0605(6) Uani 1 1 d . . .
O9 O -0.03589(17) 0.06660(12) 0.63219(14) 0.0560(6) Uani 1 1 d . . .
N1 N 0.09675(18) 0.06211(10) 0.93637(15) 0.0284(4) Uani 1 1 d . . .
C1 C 0.1931(3) 0.10509(18) 1.2754(3) 0.0606(9) Uani 1 1 d . . .
C2 C 0.3824(3) 0.20166(18) 1.2815(2) 0.0583(8) Uani 1 1 d . . .
C3 C 0.4550(3) 0.08315(16) 1.3328(2) 0.0486(7) Uani 1 1 d . . .
C4 C 0.4710(3) 0.21482(15) 1.0620(2) 0.0449(7) Uani 1 1 d . . .
C5 C 0.5728(3) 0.10191(13) 1.1031(2) 0.0377(6) Uani 1 1 d . . .
C6 C 0.3759(3) 0.24090(16) 0.7832(3) 0.0592(8) Uani 1 1 d . . .
C7 C 0.6084(3) 0.18117(18) 0.8719(3) 0.0601(9) Uani 1 1 d . . .
C8 C 0.0678(2) 0.12101(13) 0.9863(2) 0.0345(6) Uani 1 1 d . . .
H8A H 0.0232 0.1090 1.0408 0.041 Uiso 1 1 calc R . .
H8B H 0.0058 0.1467 0.9272 0.041 Uiso 1 1 calc R . .
C9 C 0.1724(2) 0.01419(12) 1.01417(19) 0.0310(5) Uani 1 1 d . . .
H9A H 0.1816 -0.0241 0.9706 0.037 Uiso 1 1 calc R . .
H9B H 0.1207 0.0007 1.0625 0.037 Uiso 1 1 calc R . .
C10 C 0.1038(2) 0.06558(12) 0.82200(19) 0.0295(5) Uani 1 1 d . . .
H10 H 0.1405 0.0237 0.8064 0.035 Uiso 1 1 calc R . .
C11 C -0.0377(2) 0.07146(14) 0.7381(2) 0.0372(6) Uani 1 1 d . . .
C12 C -0.1632(3) 0.0737(2) 0.5418(2) 0.0765(12) Uani 1 1 d . . .
H12A H -0.2244 0.0398 0.5493 0.092 Uiso 1 1 calc R . .
H12B H -0.2019 0.1163 0.5474 0.092 Uiso 1 1 calc R . .
C13 C -0.1403(4) 0.0677(2) 0.4349(3) 0.0875(13) Uani 1 1 d . . .
H13A H -0.0648 0.0939 0.4353 0.131 Uiso 1 1 calc R . .
H13B H -0.2170 0.0828 0.3757 0.131 Uiso 1 1 calc R . .
H13C H -0.1235 0.0224 0.4218 0.131 Uiso 1 1 calc R . .
C14 C 0.1885(2) 0.12091(13) 0.7951(2) 0.0332(6) Uani 1 1 d . . .
H14A H 0.1636 0.1627 0.8206 0.040 Uiso 1 1 calc R . .
H14B H 0.1708 0.1235 0.7136 0.040 Uiso 1 1 calc R . .
C15 C 0.3469(3) 0.15939(17) 0.5856(2) 0.0535(8) Uani 1 1 d . . .
H15 H 0.2573 0.1697 0.5563 0.064 Uiso 1 1 calc R . .
C16 C 0.4544(3) 0.20262(17) 0.5946(2) 0.0583(8) Uani 1 1 d . . .
H16 H 0.4477 0.2464 0.5713 0.070 Uiso 1 1 calc R . .
C17 C 0.5717(3) 0.16848(17) 0.6441(2) 0.0541(8) Uani 1 1 d . . .
H17 H 0.6569 0.1855 0.6601 0.065 Uiso 1 1 calc R . .
C18 C 0.5389(3) 0.10310(16) 0.6661(2) 0.0480(7) Uani 1 1 d . . .
H18 H 0.5984 0.0697 0.6990 0.058 Uiso 1 1 calc R . .
C19 C 0.4004(3) 0.09834(16) 0.6289(2) 0.0471(7) Uani 1 1 d . . .
H19 H 0.3519 0.0607 0.6324 0.056 Uiso 1 1 calc R . .

loop_
_atom_site_aniso_label
_atom_site_aniso_U_11
_atom_site_aniso_U_22
_atom_site_aniso_U_33
_atom_site_aniso_U_23
_atom_site_aniso_U_13
_atom_site_aniso_U_12
Fe1 0.0353(2) 0.0416(2) 0.02683(19) -0.00486(16) 0.00962(16) -0.00112(16)
Fe2 0.02546(19) 0.02963(19) 0.02723(18) -0.00078(15) 0.00634(14) -0.00227(14)
Fe3 0.0342(2) 0.0391(2) 0.0339(2) 0.00296(17) 0.01170(16) -0.00939(16)
S1 0.0346(4) 0.0314(3) 0.0371(3) -0.0033(3) 0.0093(3) 0.0058(3)
S2 0.0282(3) 0.0299(3) 0.0275(3) 0.0027(3) 0.0049(2) 0.0009(2)
S3 0.0238(3) 0.0348(3) 0.0265(3) 0.0021(3) 0.0076(2) -0.0040(2)
O1 0.091(2) 0.185(4) 0.116(2) 0.006(2) 0.075(2) -0.011(2)
O2 0.148(3) 0.0621(18) 0.0793(18) -0.0366(15) 0.0195(18) -0.0224(18)
O3 0.0733(17) 0.0890(19) 0.0518(14) 0.0001(13) -0.0140(12) 0.0184(14)
O4 0.0885(18) 0.0466(14) 0.0919(18) -0.0152(13) 0.0246(14) -0.0316(13)
O5 0.0342(12) 0.0824(17) 0.0654(14) -0.0046(12) 0.0031(10) 0.0129(11)
O6 0.140(3) 0.0524(17) 0.120(2) -0.0076(17) 0.042(2) 0.0254(17)
O7 0.0522(15) 0.183(3) 0.0568(15) -0.0116(17) 0.0047(12) -0.0543(17)
O8 0.0255(10) 0.113(2) 0.0399(11) 0.0021(12) 0.0057(9) 0.0031(11)
O9 0.0296(10) 0.1052(18) 0.0287(10) -0.0042(10) 0.0025(8) -0.0070(11)
N1 0.0246(10) 0.0348(11) 0.0248(10) 0.0023(9) 0.0061(8) 0.0001(8)
C1 0.053(2) 0.087(3) 0.0462(18) -0.0011(17) 0.0218(16) -0.0014(18)
C2 0.071(2) 0.058(2) 0.0403(17) -0.0102(16) 0.0104(15) -0.0011(17)
C3 0.0491(17) 0.0548(19) 0.0369(15) -0.0102(14) 0.0062(14) -0.0029(15)
C4 0.0463(17) 0.0417(17) 0.0450(16) -0.0040(13) 0.0119(13) -0.0085(13)
C5 0.0350(15) 0.0447(16) 0.0327(13) -0.0051(12) 0.0096(12) -0.0032(12)
C6 0.076(2) 0.0417(18) 0.062(2) -0.0006(16) 0.0247(18) -0.0059(17)
C7 0.0480(19) 0.090(3) 0.0452(17) -0.0034(17) 0.0192(15) -0.0313(17)
C8 0.0238(13) 0.0440(15) 0.0344(13) -0.0001(12) 0.0071(11) 0.0047(11)
C9 0.0310(13) 0.0302(13) 0.0299(12) 0.0012(11) 0.0069(10) -0.0063(10)
C10 0.0212(12) 0.0373(14) 0.0292(12) 0.0010(11) 0.0067(10) -0.0021(10)
C11 0.0284(14) 0.0514(17) 0.0295(14) 0.0038(12) 0.0055(11) -0.0073(12)
C12 0.0377(18) 0.145(4) 0.0353(17) -0.002(2) -0.0054(14) -0.007(2)
C13 0.069(2) 0.140(4) 0.042(2) 0.011(2) 0.0024(17) 0.009(2)
C14 0.0252(13) 0.0448(16) 0.0269(12) 0.0065(11) 0.0043(10) -0.0033(11)
C15 0.0451(17) 0.080(2) 0.0319(14) 0.0084(15) 0.0070(13) 0.0050(16)
C16 0.069(2) 0.065(2) 0.0468(17) 0.0202(16) 0.0259(16) -0.0032(18)
C17 0.0448(18) 0.078(2) 0.0478(17) 0.0038(16) 0.0258(14) -0.0118(16)
C18 0.0482(17) 0.058(2) 0.0426(16) -0.0006(14) 0.0209(14) 0.0014(14)
C19 0.0523(18) 0.058(2) 0.0363(15) -0.0122(14) 0.0211(13) -0.0180(15)

loop_
_atom_type_symbol
_atom_type_description
_atom_type_scat_dispersion_real
_atom_type_scat_dispersion_imag
_atom_type_scat_source
C C 0.0033 0.0016 'International Tables Vol C Tables 4.2.6.8 and 6.1.1.4'
H H 0.0000 0.0000 'International Tables Vol C Tables 4.2.6.8 and 6.1.1.4'
N N 0.0061 0.0033 'International Tables Vol C Tables 4.2.6.8 and 6.1.1.4'
O O 0.0106 0.0060 'International Tables Vol C Tables 4.2.6.8 and 6.1.1.4'
S S 0.1246 0.1234 'International Tables Vol C Tables 4.2.6.8 and 6.1.1.4'
Fe Fe 0.3463 0.8444 'International Tables Vol C Tables 4.2.6.8 and 6.1.1.4'

loop_
_geom_angle_atom_site_label_1
_geom_angle_atom_site_label_2
_geom_angle_atom_site_label_3
_geom_angle
_geom_angle_site_symmetry_1
_geom_angle_site_symmetry_3
_geom_angle_publ_flag
C3 Fe1 C2 91.31(14) . . ?
C3 Fe1 C1 97.50(15) . . ?
C2 Fe1 C1 102.83(16) . . ?
C3 Fe1 S1 164.07(10) . . ?
C2 Fe1 S1 87.68(10) . . ?
C1 Fe1 S1 98.23(11) . . ?
C3 Fe1 S2 87.75(9) . . ?
C2 Fe1 S2 150.40(11) . . ?
C1 Fe1 S2 106.62(12) . . ?
S1 Fe1 S2 85.34(3) . . ?
C3 Fe1 Fe2 108.00(10) . . ?
C2 Fe1 Fe2 96.56(11) . . ?
C1 Fe1 Fe2 147.47(10) . . ?
S1 Fe1 Fe2 56.41(2) . . ?
S2 Fe1 Fe2 56.02(2) . . ?
C4 Fe2 C5 90.61(13) . . ?
C4 Fe2 S2 159.03(9) . . ?
C5 Fe2 S2 87.33(9) . . ?
C4 Fe2 S1 88.75(10) . . ?
C5 Fe2 S1 158.13(8) . . ?
S2 Fe2 S1 85.52(3) . . ?
C4 Fe2 S3 103.90(9) . . ?
C5 Fe2 S3 97.85(8) . . ?
S2 Fe2 S3 97.05(3) . . ?
S1 Fe2 S3 103.53(2) . . ?
C4 Fe2 Fe1 103.91(9) . . ?
C5 Fe2 Fe1 102.88(8) . . ?
S2 Fe2 Fe1 56.472(19) . . ?
S1 Fe2 Fe1 56.25(2) . . ?
S3 Fe2 Fe1 144.87(2) . . ?
C6 Fe3 C7 97.13(17) . . ?
C6 Fe3 C17 124.49(14) . . ?
C7 Fe3 C17 89.81(13) . . ?
C6 Fe3 C16 93.70(15) . . ?
C7 Fe3 C16 119.22(13) . . ?
C17 Fe3 C16 38.77(12) . . ?
C6 Fe3 C15 96.49(14) . . ?
C7 Fe3 C15 155.57(13) . . ?
C17 Fe3 C15 65.77(12) . . ?
C16 Fe3 C15 39.52(12) . . ?
C6 Fe3 C18 159.09(13) . . ?
C7 Fe3 C18 96.25(14) . . ?
C17 Fe3 C18 39.58(12) . . ?
C16 Fe3 C18 65.68(13) . . ?
C15 Fe3 C18 65.68(12) . . ?
C6 Fe3 C19 130.64(14) . . ?
C7 Fe3 C19 132.23(15) . . ?
C17 Fe3 C19 65.50(12) . . ?
C16 Fe3 C19 65.42(12) . . ?
C15 Fe3 C19 38.90(12) . . ?
C18 Fe3 C19 38.87(11) . . ?
C6 Fe3 S3 90.52(11) . . ?
C7 Fe3 S3 92.07(10) . . ?
C17 Fe3 S3 144.41(10) . . ?
C16 Fe3 S3 147.52(10) . . ?
C15 Fe3 S3 108.00(9) . . ?
C18 Fe3 S3 104.99(9) . . ?
C19 Fe3 S3 87.66(8) . . ?
C8 S1 Fe1 107.10(9) . . ?
C8 S1 Fe2 112.76(8) . . ?
Fe1 S1 Fe2 67.33(2) . . ?
C9 S2 Fe2 111.34(8) . . ?
C9 S2 Fe1 110.50(8) . . ?
Fe2 S2 Fe1 67.51(2) . . ?
C14 S3 Fe2 106.58(8) . . ?
C14 S3 Fe3 102.13(8) . . ?
Fe2 S3 Fe3 118.16(3) . . ?
C11 O9 C12 117.0(2) . . ?
C8 N1 C9 115.51(19) . . ?
C8 N1 C10 118.1(2) . . ?
C9 N1 C10 120.38(19) . . ?
O1 C1 Fe1 178.6(4) . . ?
O2 C2 Fe1 178.5(3) . . ?
O3 C3 Fe1 178.6(3) . . ?
O4 C4 Fe2 177.2(3) . . ?
O5 C5 Fe2 176.7(2) . . ?
O6 C6 Fe3 177.6(3) . . ?
O7 C7 Fe3 176.6(3) . . ?
N1 C8 S1 116.54(16) . . ?
N1 C8 H8A 108.2 . . ?
S1 C8 H8A 108.2 . . ?
N1 C8 H8B 108.2 . . ?
S1 C8 H8B 108.2 . . ?
H8A C8 H8B 107.3 . . ?
N1 C9 S2 118.61(16) . . ?
N1 C9 H9A 107.7 . . ?
S2 C9 H9A 107.7 . . ?
N1 C9 H9B 107.7 . . ?
S2 C9 H9B 107.7 . . ?
H9A C9 H9B 107.1 . . ?
N1 C10 C14 117.5(2) . . ?
N1 C10 C11 109.12(18) . . ?
C14 C10 C11 107.98(19) . . ?
N1 C10 H10 107.3 . . ?
C14 C10 H10 107.3 . . ?
C11 C10 H10 107.3 . . ?
O8 C11 O9 123.8(2) . . ?
O8 C11 C10 125.7(2) . . ?
O9 C11 C10 110.5(2) . . ?
C13 C12 O9 108.5(3) . . ?
C13 C12 H12A 110.0 . . ?
O9 C12 H12A 110.0 . . ?
C13 C12 H12B 110.0 . . ?
O9 C12 H12B 110.0 . . ?
H12A C12 H12B 108.4 . . ?
C12 C13 H13A 109.5 . . ?
C12 C13 H13B 109.5 . . ?
H13A C13 H13B 109.5 . . ?
C12 C13 H13C 109.5 . . ?
H13A C13 H13C 109.5 . . ?
H13B C13 H13C 109.5 . . ?
C10 C14 S3 111.63(17) . . ?
C10 C14 H14A 109.3 . . ?
S3 C14 H14A 109.3 . . ?
C10 C14 H14B 109.3 . . ?
S3 C14 H14B 109.3 . . ?
H14A C14 H14B 108.0 . . ?
C19 C15 C16 107.4(3) . . ?
C19 C15 Fe3 70.89(15) . . ?
C16 C15 Fe3 70.10(17) . . ?
C19 C15 H15 126.3 . . ?
C16 C15 H15 126.3 . . ?
Fe3 C15 H15 124.3 . . ?
C17 C16 C15 108.3(3) . . ?
C17 C16 Fe3 70.57(16) . . ?
C15 C16 Fe3 70.37(16) . . ?
C17 C16 H16 125.8 . . ?
C15 C16 H16 125.8 . . ?
Fe3 C16 H16 124.8 . . ?
C16 C17 C18 108.2(3) . . ?
C16 C17 Fe3 70.66(16) . . ?
C18 C17 Fe3 70.61(16) . . ?
C16 C17 H17 125.9 . . ?
C18 C17 H17 125.9 . . ?
Fe3 C17 H17 124.4 . . ?
C19 C18 C17 107.2(3) . . ?
C19 C18 Fe3 70.67(16) . . ?
C17 C18 Fe3 69.80(17) . . ?
C19 C18 H18 126.4 . . ?
C17 C18 H18 126.4 . . ?
Fe3 C18 H18 124.8 . . ?
C15 C19 C18 108.9(3) . . ?
C15 C19 Fe3 70.22(17) . . ?
C18 C19 Fe3 70.46(16) . . ?
C15 C19 H19 125.6 . . ?
C18 C19 H19 125.6 . . ?
Fe3 C19 H19 125.4 . . ?

loop_
_geom_bond_atom_site_label_1
_geom_bond_atom_site_label_2
_geom_bond_distance
_geom_bond_site_symmetry_2
_geom_bond_publ_flag
Fe1 C3 1.778(3) . ?
Fe1 C2 1.782(4) . ?
Fe1 C1 1.790(3) . ?
Fe1 S1 2.2760(8) . ?
Fe1 S2 2.2788(7) . ?
Fe1 Fe2 2.5257(6) . ?
Fe2 C4 1.770(3) . ?
Fe2 C5 1.773(3) . ?
Fe2 S2 2.2670(8) . ?
Fe2 S1 2.2802(8) . ?
Fe2 S3 2.2999(7) . ?
Fe3 C6 1.770(4) . ?
Fe3 C7 1.777(3) . ?
Fe3 C17 2.092(3) . ?
Fe3 C16 2.093(3) . ?
Fe3 C15 2.097(3) . ?
Fe3 C18 2.102(3) . ?
Fe3 C19 2.105(3) . ?
Fe3 S3 2.3028(7) . ?
S1 C8 1.870(3) . ?
S2 C9 1.857(2) . ?
S3 C14 1.833(2) . ?
O1 C1 1.135(4) . ?
O2 C2 1.141(4) . ?
O3 C3 1.143(3) . ?
O4 C4 1.142(3) . ?
O5 C5 1.147(3) . ?
O6 C6 1.140(4) . ?
O7 C7 1.139(3) . ?
O8 C11 1.195(3) . ?
O9 C11 1.323(3) . ?
O9 C12 1.468(3) . ?
N1 C8 1.424(3) . ?
N1 C9 1.427(3) . ?
N1 C10 1.446(3) . ?
C8 H8A 0.9700 . ?
C8 H8B 0.9700 . ?
C9 H9A 0.9700 . ?
C9 H9B 0.9700 . ?
C10 C14 1.539(3) . ?
C10 C11 1.542(3) . ?
C10 H10 0.9800 . ?
C12 C13 1.427(4) . ?
C12 H12A 0.9700 . ?
C12 H12B 0.9700 . ?
C13 H13A 0.9600 . ?
C13 H13B 0.9600 . ?
C13 H13C 0.9600 . ?
C14 H14A 0.9700 . ?
C14 H14B 0.9700 . ?
C15 C19 1.399(4) . ?
C15 C16 1.417(4) . ?
C15 H15 0.9300 . ?
C16 C17 1.389(4) . ?
C16 H16 0.9300 . ?
C17 C18 1.420(4) . ?
C17 H17 0.9300 . ?
C18 C19 1.400(4) . ?
C18 H18 0.9300 . ?
C19 H19 0.9300 . ?

loop_
_geom_torsion_atom_site_label_1
_geom_torsion_atom_site_label_2
_geom_torsion_atom_site_label_3
_geom_torsion_atom_site_label_4
_geom_torsion
_geom_torsion_site_symmetry_1
_geom_torsion_site_symmetry_2
_geom_torsion_site_symmetry_3
_geom_torsion_site_symmetry_4
_geom_torsion_publ_flag
C3 Fe1 Fe2 C4 -97.43(14) . . . . ?
C2 Fe1 Fe2 C4 -3.90(14) . . . . ?
C1 Fe1 Fe2 C4 122.7(2) . . . . ?
S1 Fe1 Fe2 C4 78.90(10) . . . . ?
S2 Fe1 Fe2 C4 -171.84(10) . . . . ?
C3 Fe1 Fe2 C5 -3.54(13) . . . . ?
C2 Fe1 Fe2 C5 89.99(14) . . . . ?
C1 Fe1 Fe2 C5 -143.4(2) . . . . ?
S1 Fe1 Fe2 C5 172.79(9) . . . . ?
S2 Fe1 Fe2 C5 -77.95(9) . . . . ?
C3 Fe1 Fe2 S2 74.41(10) . . . . ?
C2 Fe1 Fe2 S2 167.94(11) . . . . ?
C1 Fe1 Fe2 S2 -65.5(2) . . . . ?
S1 Fe1 Fe2 S2 -109.26(3) . . . . ?
C3 Fe1 Fe2 S1 -176.33(11) . . . . ?
C2 Fe1 Fe2 S1 -82.80(11) . . . . ?
C1 Fe1 Fe2 S1 43.8(2) . . . . ?
S2 Fe1 Fe2 S1 109.26(3) . . . . ?
C3 Fe1 Fe2 S3 121.10(11) . . . . ?
C2 Fe1 Fe2 S3 -145.37(11) . . . . ?
C1 Fe1 Fe2 S3 -18.8(2) . . . . ?
S1 Fe1 Fe2 S3 -62.57(4) . . . . ?
S2 Fe1 Fe2 S3 46.70(4) . . . . ?
C3 Fe1 S1 C8 120.9(4) . . . . ?
C2 Fe1 S1 C8 -152.48(14) . . . . ?
C1 Fe1 S1 C8 -49.84(14) . . . . ?
S2 Fe1 S1 C8 56.31(8) . . . . ?
Fe2 Fe1 S1 C8 108.07(8) . . . . ?
C3 Fe1 S1 Fe2 12.8(4) . . . . ?
C2 Fe1 S1 Fe2 99.45(11) . . . . ?
C1 Fe1 S1 Fe2 -157.91(12) . . . . ?
S2 Fe1 S1 Fe2 -51.76(2) . . . . ?
C4 Fe2 S1 C8 152.51(13) . . . . ?
C5 Fe2 S1 C8 -119.0(3) . . . . ?
S2 Fe2 S1 C8 -47.68(9) . . . . ?
S3 Fe2 S1 C8 48.51(9) . . . . ?
Fe1 Fe2 S1 C8 -99.80(9) . . . . ?
C4 Fe2 S1 Fe1 -107.69(9) . . . . ?
C5 Fe2 S1 Fe1 -19.2(2) . . . . ?
S2 Fe2 S1 Fe1 52.13(2) . . . . ?
S3 Fe2 S1 Fe1 148.32(3) . . . . ?
C4 Fe2 S2 C9 126.8(3) . . . . ?
C5 Fe2 S2 C9 -148.44(12) . . . . ?
S1 Fe2 S2 C9 52.25(9) . . . . ?
S3 Fe2 S2 C9 -50.85(9) . . . . ?
Fe1 Fe2 S2 C9 104.19(9) . . . . ?
C4 Fe2 S2 Fe1 22.6(3) . . . . ?
C5 Fe2 S2 Fe1 107.37(8) . . . . ?
S1 Fe2 S2 Fe1 -51.94(2) . . . . ?
S3 Fe2 S2 Fe1 -155.05(2) . . . . ?
C3 Fe1 S2 C9 141.05(13) . . . . ?
C2 Fe1 S2 C9 -130.3(2) . . . . ?
C1 Fe1 S2 C9 43.89(14) . . . . ?
S1 Fe1 S2 C9 -53.31(8) . . . . ?
Fe2 Fe1 S2 C9 -105.41(8) . . . . ?
C3 Fe1 S2 Fe2 -113.54(10) . . . . ?
C2 Fe1 S2 Fe2 -24.9(2) . . . . ?
C1 Fe1 S2 Fe2 149.30(11) . . . . ?
S1 Fe1 S2 Fe2 52.10(2) . . . . ?
C4 Fe2 S3 C14 -97.53(13) . . . . ?
C5 Fe2 S3 C14 169.88(12) . . . . ?
S2 Fe2 S3 C14 81.62(9) . . . . ?
S1 Fe2 S3 C14 -5.44(9) . . . . ?
Fe1 Fe2 S3 C14 43.94(10) . . . . ?
C4 Fe2 S3 Fe3 16.55(10) . . . . ?
C5 Fe2 S3 Fe3 -76.04(9) . . . . ?
S2 Fe2 S3 Fe3 -164.31(3) . . . . ?
S1 Fe2 S3 Fe3 108.63(3) . . . . ?
Fe1 Fe2 S3 Fe3 158.01(3) . . . . ?
C6 Fe3 S3 C14 55.91(14) . . . . ?
C7 Fe3 S3 C14 153.06(15) . . . . ?
C17 Fe3 S3 C14 -114.37(17) . . . . ?
C16 Fe3 S3 C14 -41.8(2) . . . . ?
C15 Fe3 S3 C14 -41.09(13) . . . . ?
C18 Fe3 S3 C14 -109.90(12) . . . . ?
C19 Fe3 S3 C14 -74.75(12) . . . . ?
C6 Fe3 S3 Fe2 -60.58(11) . . . . ?
C7 Fe3 S3 Fe2 36.57(13) . . . . ?
C17 Fe3 S3 Fe2 129.14(15) . . . . ?
C16 Fe3 S3 Fe2 -158.31(18) . . . . ?
C15 Fe3 S3 Fe2 -157.57(10) . . . . ?
C18 Fe3 S3 Fe2 133.61(9) . . . . ?
C19 Fe3 S3 Fe2 168.76(9) . . . . ?
C3 Fe1 C1 O1 155(16) . . . . ?
C2 Fe1 C1 O1 62(16) . . . . ?
S1 Fe1 C1 O1 -27(16) . . . . ?
S2 Fe1 C1 O1 -115(16) . . . . ?
Fe2 Fe1 C1 O1 -63(16) . . . . ?
C3 Fe1 C2 O2 109(13) . . . . ?
C1 Fe1 C2 O2 -153(13) . . . . ?
S1 Fe1 C2 O2 -55(13) . . . . ?
S2 Fe1 C2 O2 21(13) . . . . ?
Fe2 Fe1 C2 O2 0(13) . . . . ?
C2 Fe1 C3 O3 78(12) . . . . ?
C1 Fe1 C3 O3 -26(12) . . . . ?
S1 Fe1 C3 O3 164(12) . . . . ?
S2 Fe1 C3 O3 -132(12) . . . . ?
Fe2 Fe1 C3 O3 175(100) . . . . ?
C5 Fe2 C4 O4 -46(6) . . . . ?
S2 Fe2 C4 O4 38(6) . . . . ?
S1 Fe2 C4 O4 112(6) . . . . ?
S3 Fe2 C4 O4 -144(6) . . . . ?
Fe1 Fe2 C4 O4 58(6) . . . . ?
C4 Fe2 C5 O5 59(5) . . . . ?
S2 Fe2 C5 O5 -100(5) . . . . ?
S1 Fe2 C5 O5 -29(5) . . . . ?
S3 Fe2 C5 O5 163(5) . . . . ?
Fe1 Fe2 C5 O5 -45(5) . . . . ?
C7 Fe3 C6 O6 174(8) . . . . ?
C17 Fe3 C6 O6 80(8) . . . . ?
C16 Fe3 C6 O6 54(8) . . . . ?
C15 Fe3 C6 O6 15(8) . . . . ?
C18 Fe3 C6 O6 45(8) . . . . ?
C19 Fe3 C6 O6 -6(8) . . . . ?
S3 Fe3 C6 O6 -93(8) . . . . ?
C6 Fe3 C7 O7 -119(6) . . . . ?
C17 Fe3 C7 O7 6(6) . . . . ?
C16 Fe3 C7 O7 -21(6) . . . . ?
C15 Fe3 C7 O7 5(7) . . . . ?
C18 Fe3 C7 O7 45(6) . . . . ?
C19 Fe3 C7 O7 62(6) . . . . ?
S3 Fe3 C7 O7 150(6) . . . . ?
C9 N1 C8 S1 66.3(2) . . . . ?
C10 N1 C8 S1 -86.5(2) . . . . ?
Fe1 S1 C8 N1 -71.83(19) . . . . ?
Fe2 S1 C8 N1 0.2(2) . . . . ?
C8 N1 C9 S2 -60.4(2) . . . . ?
C10 N1 C9 S2 91.7(2) . . . . ?
Fe2 S2 C9 N1 -11.6(2) . . . . ?
Fe1 S2 C9 N1 61.41(19) . . . . ?
C8 N1 C10 C14 48.8(3) . . . . ?
C9 N1 C10 C14 -102.7(3) . . . . ?
C8 N1 C10 C11 -74.5(3) . . . . ?
C9 N1 C10 C11 134.0(2) . . . . ?
C12 O9 C11 O8 2.0(5) . . . . ?
C12 O9 C11 C10 -177.8(3) . . . . ?
N1 C10 C11 O8 7.9(4) . . . . ?
C14 C10 C11 O8 -120.9(3) . . . . ?
N1 C10 C11 O9 -172.3(2) . . . . ?
C14 C10 C11 O9 58.9(3) . . . . ?
C11 O9 C12 C13 179.4(3) . . . . ?
N1 C10 C14 S3 70.6(2) . . . . ?
C11 C10 C14 S3 -165.58(17) . . . . ?
Fe2 S3 C14 C10 -76.39(18) . . . . ?
Fe3 S3 C14 C10 159.03(15) . . . . ?
C6 Fe3 C15 C19 -154.56(19) . . . . ?
C7 Fe3 C15 C19 81.9(4) . . . . ?
C17 Fe3 C15 C19 80.43(19) . . . . ?
C16 Fe3 C15 C19 117.5(3) . . . . ?
C18 Fe3 C15 C19 36.82(16) . . . . ?
S3 Fe3 C15 C19 -61.90(17) . . . . ?
C6 Fe3 C15 C16 88.0(2) . . . . ?
C7 Fe3 C15 C16 -35.6(5) . . . . ?
C17 Fe3 C15 C16 -37.1(2) . . . . ?
C18 Fe3 C15 C16 -80.7(2) . . . . ?
C19 Fe3 C15 C16 -117.5(3) . . . . ?
S3 Fe3 C15 C16 -179.38(18) . . . . ?
C19 C15 C16 C17 -0.8(3) . . . . ?
Fe3 C15 C16 C17 60.7(2) . . . . ?
C19 C15 C16 Fe3 -61.44(19) . . . . ?
C6 Fe3 C16 C17 145.6(2) . . . . ?
C7 Fe3 C16 C17 45.4(3) . . . . ?
C15 Fe3 C16 C17 -118.6(3) . . . . ?
C18 Fe3 C16 C17 -37.99(19) . . . . ?
C19 Fe3 C16 C17 -80.9(2) . . . . ?
S3 Fe3 C16 C17 -117.5(2) . . . . ?
C6 Fe3 C16 C15 -95.7(2) . . . . ?
C7 Fe3 C16 C15 164.0(2) . . . . ?
C17 Fe3 C16 C15 118.6(3) . . . . ?
C18 Fe3 C16 C15 80.6(2) . . . . ?
C19 Fe3 C16 C15 37.77(19) . . . . ?
S3 Fe3 C16 C15 1.1(3) . . . . ?
C15 C16 C17 C18 0.4(3) . . . . ?
Fe3 C16 C17 C18 60.9(2) . . . . ?
C15 C16 C17 Fe3 -60.5(2) . . . . ?
C6 Fe3 C17 C16 -43.1(3) . . . . ?
C7 Fe3 C17 C16 -141.6(2) . . . . ?
C15 Fe3 C17 C16 37.8(2) . . . . ?
C18 Fe3 C17 C16 118.3(3) . . . . ?
C19 Fe3 C17 C16 80.6(2) . . . . ?
S3 Fe3 C17 C16 125.1(2) . . . . ?
C6 Fe3 C17 C18 -161.40(19) . . . . ?
C7 Fe3 C17 C18 100.1(2) . . . . ?
C16 Fe3 C17 C18 -118.3(3) . . . . ?
C15 Fe3 C17 C18 -80.54(19) . . . . ?
C19 Fe3 C17 C18 -37.66(17) . . . . ?
S3 Fe3 C17 C18 6.8(3) . . . . ?
C16 C17 C18 C19 0.1(3) . . . . ?
Fe3 C17 C18 C19 61.09(19) . . . . ?
C16 C17 C18 Fe3 -61.0(2) . . . . ?
C6 Fe3 C18 C19 -70.2(4) . . . . ?
C7 Fe3 C18 C19 160.29(19) . . . . ?
C17 Fe3 C18 C19 -117.6(2) . . . . ?
C16 Fe3 C18 C19 -80.40(19) . . . . ?
C15 Fe3 C18 C19 -36.85(17) . . . . ?
S3 Fe3 C18 C19 66.45(17) . . . . ?
C6 Fe3 C18 C17 47.5(4) . . . . ?
C7 Fe3 C18 C17 -82.08(19) . . . . ?
C16 Fe3 C18 C17 37.22(18) . . . . ?
C15 Fe3 C18 C17 80.78(19) . . . . ?
C19 Fe3 C18 C17 117.6(2) . . . . ?
S3 Fe3 C18 C17 -175.92(15) . . . . ?
C16 C15 C19 C18 0.8(3) . . . . ?
Fe3 C15 C19 C18 -60.09(19) . . . . ?
C16 C15 C19 Fe3 60.9(2) . . . . ?
C17 C18 C19 C15 -0.6(3) . . . . ?
Fe3 C18 C19 C15 59.9(2) . . . . ?
C17 C18 C19 Fe3 -60.5(2) . . . . ?
C6 Fe3 C19 C15 34.2(2) . . . . ?
C7 Fe3 C19 C15 -146.4(2) . . . . ?
C17 Fe3 C19 C15 -81.17(19) . . . . ?
C16 Fe3 C19 C15 -38.38(18) . . . . ?
C18 Fe3 C19 C15 -119.5(2) . . . . ?
S3 Fe3 C19 C15 122.90(17) . . . . ?
C6 Fe3 C19 C18 153.7(2) . . . . ?
C7 Fe3 C19 C18 -26.9(2) . . . . ?
C17 Fe3 C19 C18 38.34(17) . . . . ?
C16 Fe3 C19 C18 81.14(19) . . . . ?
C15 Fe3 C19 C18 119.5(2) . . . . ?
S3 Fe3 C19 C18 -117.59(17) . . . . ?
